data_2227034
loop_
_publ_author_name
'Mendoza-D\'iaz, Guillermo'
'Betancourt-Mendiola, Mar\'ia de Lourdes'
'Bern\`es, Sylvain'

_publ_section_title
;
 5,11-Diisopropyl-2,8-dimethyl-1<i>H</i>,7<i>H</i>-diimidazo[<i>c</i>,<i>h</i>][1,6]diazecine
 dihydrate
;
_journal_coeditor_code PB2033
_journal_issue 8
_journal_name_full 'Acta Crystallographica Section E'
_journal_page_first o1958
_journal_page_last o1959
_journal_paper_doi 10.1107/S1600536810025808
_journal_volume 66
_journal_year 2010
_chemical_formula_iupac 'C18 H30 N6, 2H2 O'
_chemical_formula_moiety 'C18 H30 N6, 2(H2 O)'
_chemical_formula_sum 'C18 H34 N6 O2'
_chemical_formula_weight 366.51
_chemical_name_systematic
;
5,11-Diisopropyl-2,8-dimethyl-1<i>H</i>,7<i>H</i>-
diimidazo[c,h][1,6]diazecine dihydrate
;
_space_group_IT_number 60
_symmetry_cell_setting orthorhombic
_symmetry_space_group_name_Hall '-P 2n 2ab'
_symmetry_space_group_name_H-M 'P b c n'
_atom_sites_solution_hydrogens geom
_atom_sites_solution_primary direct
_atom_sites_solution_secondary difmap
_audit_creation_method SHELXTL-Plus
_cell_angle_alpha 90.00
_cell_angle_beta 90.00
_cell_angle_gamma 90.00
_cell_formula_units_Z 4
_cell_length_a 12.571(3)
_cell_length_b 14.665(3)
_cell_length_c 10.877(4)
_cell_measurement_pressure 101(2)
_cell_measurement_reflns_used 100
_cell_measurement_temperature 300.0(10)
_cell_measurement_theta_max 12.19
_cell_measurement_theta_min 4.98
_cell_volume 2005.2(10)
_computing_cell_refinement 'XSCANS (Siemens, 1996)'
_computing_data_collection 'XSCANS (Siemens, 1996)'
_computing_data_reduction 'XSCANS (Siemens, 1996)'
_computing_molecular_graphics
;
Mercury (Macrae <i>et al.</i>,  2006), PLUTON (Spek, 1992, 1993)
and PLATON (Spek, 2009)
;
_computing_publication_material 'SHELXL97 (Sheldrick, 2008)'
_computing_structure_refinement 'SHELXL97 (Sheldrick, 2008)'
_computing_structure_solution 'SHELXS97 (Sheldrick, 2008)'
_diffrn_ambient_temperature 300.0(10)
_diffrn_measured_fraction_theta_full 0.994
_diffrn_measured_fraction_theta_max 0.994
_diffrn_measurement_device_type 'Siemens P4'
_diffrn_measurement_method '\w scans'
_diffrn_radiation_monochromator graphite
_diffrn_radiation_source 'fine-focus sealed tube'
_diffrn_radiation_type MoK\a
_diffrn_radiation_wavelength 0.71073
_diffrn_reflns_av_R_equivalents 0.0222
_diffrn_reflns_av_sigmaI/netI 0.0260
_diffrn_reflns_limit_h_max 14
_diffrn_reflns_limit_h_min -2
_diffrn_reflns_limit_k_max 1
_diffrn_reflns_limit_k_min -17
_diffrn_reflns_limit_l_max 12
_diffrn_reflns_limit_l_min -1
_diffrn_reflns_number 2495
_diffrn_reflns_theta_full 25.04
_diffrn_reflns_theta_max 25.04
_diffrn_reflns_theta_min 2.13
_diffrn_standards_decay_% 1
_diffrn_standards_interval_count 97
_diffrn_standards_number 3
_exptl_absorpt_coefficient_mu 0.082
_exptl_absorpt_correction_type none
_exptl_crystal_colour Colourless
_exptl_crystal_density_diffrn 1.214
_exptl_crystal_density_method 'not measured'
_exptl_crystal_description Needle
_exptl_crystal_F_000 800
_exptl_crystal_size_max 0.6
_exptl_crystal_size_mid 0.2
_exptl_crystal_size_min 0.2
_refine_diff_density_max 0.186
_refine_diff_density_min -0.244
_refine_ls_extinction_coef 0.027(3)
_refine_ls_extinction_expression Fc^*^=kFc[1+0.001xFc^2^\l^3^/sin(2\q)]^-1/4^
_refine_ls_extinction_method 'SHELXL97 (Sheldrick, 2008)'
_refine_ls_goodness_of_fit_ref 1.720
_refine_ls_hydrogen_treatment mixed
_refine_ls_matrix_type full
_refine_ls_number_parameters 131
_refine_ls_number_reflns 1768
_refine_ls_number_restraints 0
_refine_ls_restrained_S_all 1.720
_refine_ls_R_factor_all 0.0905
_refine_ls_R_factor_gt 0.0556
_refine_ls_shift/su_max 0.000
_refine_ls_shift/su_mean 0.000
_refine_ls_structure_factor_coef Fsqd
_refine_ls_weighting_details 'calc w=1/[\s^2^(Fo^2^)+(0.05P)^2^] where P=(Fo^2^+2Fc^2^)/3'
_refine_ls_weighting_scheme calc
_refine_ls_wR_factor_gt 0.1345
_refine_ls_wR_factor_ref 0.1565
_reflns_number_gt 1126
_reflns_number_total 1768
_reflns_threshold_expression I>2\s(I)
_cod_data_source_file pb2033.cif
_cod_data_source_block I
_cod_original_cell_volume 2005.3(9)
_cod_database_code 2227034
_cod_database_fobs_code 2227034

loop_
_symmetry_equiv_pos_as_xyz
'x, y, z'
'-x+1/2, -y+1/2, z+1/2'
'-x, y, -z+1/2'
'x+1/2, -y+1/2, -z'
'-x, -y, -z'
'x-1/2, y-1/2, -z-1/2'
'x, -y, z-1/2'
'-x-1/2, y-1/2, z'

loop_
_atom_site_type_symbol
_atom_site_label
_atom_site_fract_x
_atom_site_fract_y
_atom_site_fract_z
_atom_site_U_iso_or_equiv
_atom_site_adp_type
_atom_site_calc_flag
_atom_site_refinement_flags
_atom_site_occupancy
_atom_site_disorder_assembly
_atom_site_disorder_group
N N1 0.78914(15) 0.45225(13) -0.09908(19) 0.0590(6) Uani d . 1 . .
H H1 0.774(2) 0.3945(16) -0.128(2) 0.071 Uiso d . 1 . .
C C2 0.7545(2) 0.53228(16) -0.1446(2) 0.0593(7) Uani d . 1 . .
N N3 0.80031(14) 0.60155(12) -0.08879(17) 0.0572(6) Uani d . 1 . .
C C4 0.86930(18) 0.56315(14) -0.0031(2) 0.0522(6) Uani d . 1 . .
C C5 0.86320(18) 0.47026(14) -0.0089(2) 0.0539(6) Uani d . 1 . .
C C6 0.91226(18) 0.39548(14) 0.0627(2) 0.0569(6) Uani d . 1 . .
H H6A 0.9597 0.4214 0.1237 0.068 Uiso calc R 1 . .
H H6B 0.8568 0.3625 0.1060 0.068 Uiso calc R 1 . .
N N7 0.97232(14) 0.33121(11) -0.01421(16) 0.0529(5) Uani d . 1 . .
C C8 1.06008(17) 0.38073(15) -0.0766(2) 0.0570(6) Uani d . 1 . .
H H8A 1.0291 0.4204 -0.1384 0.068 Uiso calc R 1 . .
H H8B 1.1038 0.3364 -0.1193 0.068 Uiso calc R 1 . .
C C9 0.6734(2) 0.53789(17) -0.2431(3) 0.0764(8) Uani d . 1 . .
H H9A 0.6610 0.6007 -0.2637 0.115 Uiso calc R 1 . .
H H9B 0.6083 0.5107 -0.2151 0.115 Uiso calc R 1 . .
H H9C 0.6984 0.5059 -0.3145 0.115 Uiso calc R 1 . .
C C10 1.00890(19) 0.25037(14) 0.0567(2) 0.0611(7) Uani d . 1 . .
H H10A 1.0537 0.2714 0.1248 0.073 Uiso calc R 1 . .
C C11 1.0735(2) 0.18781(17) -0.0234(3) 0.0848(9) Uani d . 1 . .
H H11A 1.1404 0.2161 -0.0423 0.127 Uiso calc R 1 . .
H H11B 1.0355 0.1760 -0.0983 0.127 Uiso calc R 1 . .
H H11C 1.0859 0.1314 0.0191 0.127 Uiso calc R 1 . .
C C12 0.9152(2) 0.19821(17) 0.1096(3) 0.0739(8) Uani d . 1 . .
H H12A 0.8770 0.2366 0.1658 0.111 Uiso calc R 1 . .
H H12B 0.9405 0.1452 0.1522 0.111 Uiso calc R 1 . .
H H12C 0.8687 0.1798 0.0441 0.111 Uiso calc R 1 . .
O O1 0.70233(15) 0.23151(12) 0.32676(16) 0.0700(6) Uani d . 1 . .
H H11 0.742(2) 0.284(2) 0.362(3) 0.105 Uiso d . 1 . .
H H12 0.639(2) 0.2290(19) 0.372(3) 0.105 Uiso d . 1 . .

loop_
_atom_site_aniso_label
_atom_site_aniso_U_11
_atom_site_aniso_U_22
_atom_site_aniso_U_33
_atom_site_aniso_U_12
_atom_site_aniso_U_13
_atom_site_aniso_U_23
N1 0.0540(12) 0.0480(12) 0.0750(14) -0.0032(10) -0.0048(11) 0.0004(10)
C2 0.0537(14) 0.0502(14) 0.0739(15) 0.0007(12) -0.0024(12) -0.0009(12)
N3 0.0513(11) 0.0508(12) 0.0694(13) 0.0023(9) -0.0020(10) 0.0001(10)
C4 0.0485(12) 0.0487(12) 0.0594(13) 0.0030(11) 0.0034(12) 0.0008(11)
C5 0.0471(12) 0.0533(14) 0.0614(13) -0.0013(11) 0.0040(12) 0.0021(12)
C6 0.0577(13) 0.0527(13) 0.0601(13) 0.0022(11) 0.0065(12) 0.0038(11)
N7 0.0569(10) 0.0459(10) 0.0560(10) 0.0003(9) -0.0004(9) 0.0033(9)
C8 0.0585(14) 0.0544(13) 0.0580(13) -0.0003(11) 0.0030(12) -0.0022(11)
C9 0.0684(16) 0.0679(16) 0.0928(18) -0.0031(13) -0.0230(15) 0.0016(15)
C10 0.0640(14) 0.0486(13) 0.0705(16) -0.0009(12) -0.0115(13) 0.0066(11)
C11 0.0915(19) 0.0565(15) 0.107(2) 0.0182(15) 0.0023(18) 0.0028(16)
C12 0.0824(17) 0.0592(15) 0.0801(17) -0.0076(14) -0.0075(15) 0.0177(14)
O1 0.0766(13) 0.0569(11) 0.0765(12) -0.0053(9) 0.0098(10) -0.0044(9)

loop_
_atom_type_symbol
_atom_type_description
_atom_type_scat_dispersion_real
_atom_type_scat_dispersion_imag
_atom_type_scat_source
C C 0.0033 0.0016 'International Tables Vol C Tables 4.2.6.8 and 6.1.1.4'
H H 0.0000 0.0000 'International Tables Vol C Tables 4.2.6.8 and 6.1.1.4'
N N 0.0061 0.0033 'International Tables Vol C Tables 4.2.6.8 and 6.1.1.4'
O O 0.0106 0.0060 'International Tables Vol C Tables 4.2.6.8 and 6.1.1.4'

loop_
_geom_angle_atom_site_label_1
_geom_angle_atom_site_label_2
_geom_angle_atom_site_label_3
_geom_angle_site_symmetry_1
_geom_angle_site_symmetry_3
_geom_angle
_geom_angle_publ_flag
C2 N1 C5 . . 108.25(19) y
C2 N1 H1 . . 127.6(16) y
C5 N1 H1 . . 123.7(16) y
N3 C2 N1 . . 111.2(2) y
N3 C2 C9 . . 126.3(2) y
N1 C2 C9 . . 122.5(2) y
C2 N3 C4 . . 105.62(19) y
C5 C4 N3 . . 109.7(2) y
C5 C4 C8 . 5_765 127.7(2) y
N3 C4 C8 . 5_765 122.53(19) y
C4 C5 N1 . . 105.2(2) y
C4 C5 C6 . . 133.7(2) y
N1 C5 C6 . . 120.95(19) y
N7 C6 C5 . . 112.94(18) y
N7 C6 H6A . . 109.0 n
C5 C6 H6A . . 109.0 n
N7 C6 H6B . . 109.0 n
C5 C6 H6B . . 109.0 n
H6A C6 H6B . . 107.8 n
C6 N7 C8 . . 109.17(15) n
C6 N7 C10 . . 112.00(16) y
C8 N7 C10 . . 113.41(18) y
N7 C8 C4 . 5_765 116.58(19) y
N7 C8 H8A . . 108.1 n
C4 C8 H8A 5_765 . 108.1 n
N7 C8 H8B . . 108.1 n
C4 C8 H8B 5_765 . 108.1 n
H8A C8 H8B . . 107.3 n
C2 C9 H9A . . 109.5 n
C2 C9 H9B . . 109.5 n
H9A C9 H9B . . 109.5 n
C2 C9 H9C . . 109.5 n
H9A C9 H9C . . 109.5 n
H9B C9 H9C . . 109.5 n
N7 C10 C11 . . 110.64(19) y
N7 C10 C12 . . 110.98(19) y
C11 C10 C12 . . 109.4(2) y
N7 C10 H10A . . 108.6 n
C11 C10 H10A . . 108.6 n
C12 C10 H10A . . 108.6 n
C10 C11 H11A . . 109.5 n
C10 C11 H11B . . 109.5 n
H11A C11 H11B . . 109.5 n
C10 C11 H11C . . 109.5 n
H11A C11 H11C . . 109.5 n
H11B C11 H11C . . 109.5 n
C10 C12 H12A . . 109.5 n
C10 C12 H12B . . 109.5 n
H12A C12 H12B . . 109.5 n
C10 C12 H12C . . 109.5 n
H12A C12 H12C . . 109.5 n
H12B C12 H12C . . 109.5 n
H11 O1 H12 . . 105(2) n

loop_
_geom_bond_atom_site_label_1
_geom_bond_atom_site_label_2
_geom_bond_site_symmetry_2
_geom_bond_distance
_geom_bond_publ_flag
N1 C2 . 1.346(3) y
N1 C5 . 1.378(3) y
N1 H1 . 0.92(2) y
C2 N3 . 1.316(3) y
C2 C9 . 1.481(4) y
N3 C4 . 1.392(3) y
C4 C5 . 1.366(3) y
C4 C8 5_765 1.489(3) y
C5 C6 . 1.480(3) y
C6 N7 . 1.469(3) y
C6 H6A . 0.9700 n
C6 H6B . 0.9700 n
N7 C8 . 1.485(3) y
N7 C10 . 1.487(3) y
C8 C4 5_765 1.489(3) y
C8 H8A . 0.9700 n
C8 H8B . 0.9700 n
C9 H9A . 0.9600 n
C9 H9B . 0.9600 n
C9 H9C . 0.9600 n
C10 C11 . 1.504(3) y
C10 C12 . 1.518(3) y
C10 H10A . 0.9800 n
C11 H11A . 0.9600 n
C11 H11B . 0.9600 n
C11 H11C . 0.9600 n
C12 H12A . 0.9600 n
C12 H12B . 0.9600 n
C12 H12C . 0.9600 n
O1 H11 . 0.99(3) n
O1 H12 . 0.94(3) n

loop_
_geom_hbond_atom_site_label_D
_geom_hbond_atom_site_label_H
_geom_hbond_atom_site_label_A
_geom_hbond_site_symmetry_A
_geom_hbond_distance_DH
_geom_hbond_distance_HA
_geom_hbond_distance_DA
_geom_hbond_angle_DHA
_geom_hbond_publ_flag
N1 H1 O1 2_654 0.92(2) 1.94(2) 2.815(3) 159(2) y
O1 H11 N3 7_566 0.99(3) 1.91(3) 2.890(3) 169(3) y
O1 H12 N7 2_655 0.94(3) 2.07(3) 2.943(2) 155(3) y

loop_
_geom_torsion_atom_site_label_1
_geom_torsion_atom_site_label_2
_geom_torsion_atom_site_label_3
_geom_torsion_atom_site_label_4
_geom_torsion_site_symmetry_1
_geom_torsion_site_symmetry_2
_geom_torsion_site_symmetry_3
_geom_torsion_site_symmetry_4
_geom_torsion
_geom_torsion_publ_flag
C5 N1 C2 N3 . . . . -0.7(3) n
C5 N1 C2 C9 . . . . -179.6(2) n
N1 C2 N3 C4 . . . . 0.6(3) n
C9 C2 N3 C4 . . . . 179.4(2) n
C2 N3 C4 C5 . . . . -0.2(3) n
C2 N3 C4 C8 . . . 5_765 177.6(2) n
N3 C4 C5 N1 . . . . -0.2(3) n
C8 C4 C5 N1 5_765 . . . -177.9(2) n
N3 C4 C5 C6 . . . . -176.1(2) n
C8 C4 C5 C6 5_765 . . . 6.2(4) n
C2 N1 C5 C4 . . . . 0.6(3) n
C2 N1 C5 C6 . . . . 177.1(2) n
C4 C5 C6 N7 . . . . -123.6(3) n
N1 C5 C6 N7 . . . . 61.1(3) n
C5 C6 N7 C8 . . . . 61.0(2) n
C5 C6 N7 C10 . . . . -172.52(18) n
C6 N7 C8 C4 . . . 5_765 51.4(2) n
C10 N7 C8 C4 . . . 5_765 -74.2(2) n
C6 N7 C10 C11 . . . . -177.84(18) n
C8 N7 C10 C11 . . . . -53.7(2) n
C6 N7 C10 C12 . . . . 60.6(2) n
C8 N7 C10 C12 . . . . -175.3(2) n
